data_7135594
loop_
_publ_author_name
'Kubisz, M.'
'Fernandez, I.'
'Hadlington, T. J.'

_publ_section_title
;
 Catalyst-free insertion of carbon monoxide into terminal
 Mg-C(sp<sup>3</sup>) bonds.
;
_journal_issue 29
_journal_name_full 'Chemical communications (Cambridge, England)'
_journal_page_first 7519
_journal_page_last 7523
_journal_paper_doi 10.1039/d6cc00736h
_journal_volume 62
_journal_year 2026
_chemical_formula_moiety 'C39 H72 Mg N O P Si'
_chemical_formula_sum 'C39 H72 Mg N O P Si'
_chemical_formula_weight 654.34
_space_group_crystal_system triclinic
_space_group_IT_number 2
_space_group_name_Hall '-P 1'
_space_group_name_H-M_alt 'P -1'
_atom_sites_solution_hydrogens geom
_audit_creation_method SHELXL-2018/3
_audit_update_record
;
2026-02-03 deposited with the CCDC.	2026-03-09 downloaded from the CCDC.
;
_cell_angle_alpha 112.90(3)
_cell_angle_beta 98.20(3)
_cell_angle_gamma 90.40(3)
_cell_formula_units_Z 4
_cell_length_a 10.130(2)
_cell_length_b 20.640(4)
_cell_length_c 21.160(4)
_cell_measurement_reflns_used 2000
_cell_measurement_temperature 150(2)
_cell_measurement_theta_max 32.50
_cell_measurement_theta_min 1.92
_cell_volume 4024.4(17)
_computing_structure_refinement 'SHELXL-2018/3 (Sheldrick, 2018)'
_computing_structure_solution 'SHELXT 2018/2 (Sheldrick, 2018)'
_diffrn_ambient_temperature 150(2)
_diffrn_detector Pilatus300K
_diffrn_detector_area_resol_mean 5.81
_diffrn_measured_fraction_theta_full 1.000
_diffrn_measured_fraction_theta_max 0.998
_diffrn_measurement_device_type 'STOE StadiVari'
_diffrn_measurement_method '\w scans'
_diffrn_radiation_collimation '0.6 mm diameter'
_diffrn_radiation_monochromator 'Graded multilayer mirror'
_diffrn_radiation_type 'Mo K\a'
_diffrn_radiation_wavelength 0.71073
_diffrn_reflns_av_R_equivalents 0.0939
_diffrn_reflns_av_unetI/netI 0.1415
_diffrn_reflns_Laue_measured_fraction_full 1.000
_diffrn_reflns_Laue_measured_fraction_max 0.998
_diffrn_reflns_number 18476
_diffrn_reflns_point_group_measured_fraction_full 1.000
_diffrn_reflns_point_group_measured_fraction_max 0.998
_diffrn_reflns_theta_full 25.242
_diffrn_reflns_theta_max 27.514
_diffrn_reflns_theta_min 1.985
_diffrn_source 'Genix 3D HF Mo'
_diffrn_source_current 1.000
_diffrn_source_power 0.050
_diffrn_source_voltage 50
_exptl_absorpt_coefficient_mu 0.142
_exptl_absorpt_correction_T_max 1.000
_exptl_absorpt_correction_T_min 0.943
_exptl_absorpt_correction_type multi-scan
_exptl_absorpt_process_details 'STOE X-AREA 1.76'
_exptl_crystal_colour colourless
_exptl_crystal_density_diffrn 1.080
_exptl_crystal_description rod
_exptl_crystal_F_000 1448
_exptl_crystal_size_max 0.41
_exptl_crystal_size_mid 0.15
_exptl_crystal_size_min 0.14
_refine_diff_density_max 0.452
_refine_diff_density_min -0.384
_refine_diff_density_rms 0.085
_refine_ls_extinction_method none
_refine_ls_goodness_of_fit_ref 0.933
_refine_ls_hydrogen_treatment constr
_refine_ls_matrix_type full
_refine_ls_number_parameters 826
_refine_ls_number_reflns 18476
_refine_ls_number_restraints 0
_refine_ls_restrained_S_all 0.933
_refine_ls_R_factor_all 0.1776
_refine_ls_R_factor_gt 0.0777
_refine_ls_shift/su_max 0.000
_refine_ls_shift/su_mean 0.000
_refine_ls_structure_factor_coef Fsqd
_refine_ls_weighting_details 'w=1/[\s^2^(Fo^2^)+(0.1195P)^2^] where P=(Fo^2^+2Fc^2^)/3'
_refine_ls_weighting_scheme calc
_refine_ls_wR_factor_gt 0.1870
_refine_ls_wR_factor_ref 0.2460
_reflns_Friedel_coverage 0.000
_reflns_number_gt 8111
_reflns_number_total 18476
_reflns_threshold_expression 'I > 2\s(I)'
_cod_data_source_file d6cc00736h2.cif
_cod_data_source_block 1_Cy
_cod_depositor_comments 'Adding full bibliography for 7135594--7135603.cif.'
_cod_original_cell_volume 4024.4(16)
_cod_database_code 7135594
_shelx_shelxl_version_number 2018/3
_shelx_space_group_comment
;
The symmetry employed for this shelxl refinement is uniquely defined
by the following loop, which should always be used as a source of
symmetry information in preference to the above space-group names.
They are only intended as comments.
;

loop_
_space_group_symop_operation_xyz
'x, y, z'
'-x, -y, -z'

loop_
_atom_site_label
_atom_site_type_symbol
_atom_site_fract_x
_atom_site_fract_y
_atom_site_fract_z
_atom_site_U_iso_or_equiv
_atom_site_adp_type
_atom_site_occupancy
_atom_site_site_symmetry_order
_atom_site_calc_flag
_atom_site_refinement_flags_posn
_atom_site_refinement_flags_adp
_atom_site_refinement_flags_occupancy
_atom_site_disorder_assembly
_atom_site_disorder_group
P1 P 0.10448(11) 0.11926(6) 0.28781(6) 0.0354(3) Uani 1 1 d . . . . .
P2 P 0.34303(12) 0.64340(6) 0.35275(6) 0.0382(3) Uani 1 1 d . . . . .
Si1 Si 0.18329(12) 0.26185(6) 0.27678(6) 0.0348(3) Uani 1 1 d . . . . .
Si2 Si 0.29095(12) 0.77174(6) 0.30843(7) 0.0363(3) Uani 1 1 d . . . . .
Mg2 Mg 0.23053(14) 0.60453(8) 0.21640(7) 0.0359(3) Uani 1 1 d . . . . .
Mg1 Mg 0.32470(15) 0.11653(8) 0.23009(8) 0.0391(4) Uani 1 1 d . . . . .
O2 O 0.3502(3) 0.53669(16) 0.15083(15) 0.0416(7) Uani 1 1 d . . . . .
O1 O 0.2983(3) 0.03094(17) 0.13492(17) 0.0482(8) Uani 1 1 d . . . . .
N1 N 0.2728(3) 0.20686(18) 0.21780(18) 0.0341(8) Uani 1 1 d . . . . .
N2 N 0.2903(3) 0.70416(19) 0.22898(18) 0.0370(8) Uani 1 1 d . . . . .
C1 C 0.3072(4) 0.2087(2) 0.1553(2) 0.0336(9) Uani 1 1 d . . . . .
C40 C 0.3168(4) 0.7093(2) 0.1666(2) 0.0339(9) Uani 1 1 d . . . . .
C6 C 0.4407(4) 0.2253(2) 0.1514(2) 0.0386(10) Uani 1 1 d . . . . .
C65 C 0.2458(5) 0.6424(2) 0.4215(2) 0.0400(10) Uani 1 1 d . . . . .
H65 H 0.182515 0.680481 0.426999 0.048 Uiso 1 1 calc R U . . .
C13 C 0.2892(5) 0.3059(2) 0.3663(2) 0.0419(10) Uani 1 1 d . . . . .
H13 H 0.346153 0.268782 0.372365 0.050 Uiso 1 1 calc R U . . .
C45 C 0.4501(5) 0.7114(2) 0.1528(2) 0.0387(10) Uani 1 1 d . . . . .
C41 C 0.2105(4) 0.7093(2) 0.1148(2) 0.0369(10) Uani 1 1 d . . . . .
C7 C 0.0645(5) 0.1675(2) 0.0908(2) 0.0421(11) Uani 1 1 d . . . . .
H7 H 0.050996 0.175468 0.139133 0.051 Uiso 1 1 calc R U . . .
C20 C 0.1540(4) 0.1392(2) 0.3818(2) 0.0395(10) Uani 1 1 d . . . . .
H20 H 0.217444 0.182081 0.399893 0.047 Uiso 1 1 calc R U . . .
C2 C 0.2092(4) 0.1891(2) 0.0939(2) 0.0376(10) Uani 1 1 d . . . . .
C58 C 0.3757(5) 0.7387(2) 0.3760(2) 0.0423(11) Uani 1 1 d . . . . .
H58A H 0.473404 0.749282 0.382865 0.051 Uiso 1 1 calc R U . . .
H58B H 0.344718 0.765099 0.420870 0.051 Uiso 1 1 calc R U . . .
C26 C -0.0518(4) 0.0607(2) 0.2553(2) 0.0410(10) Uani 1 1 d . . . . .
H26 H -0.123691 0.087826 0.279812 0.049 Uiso 1 1 calc R U . . .
C31 C -0.0930(5) 0.0429(2) 0.1776(2) 0.0434(11) Uani 1 1 d . . . . .
H31A H -0.105238 0.087239 0.170373 0.052 Uiso 1 1 calc R U . . .
H31B H -0.020208 0.019094 0.152585 0.052 Uiso 1 1 calc R U . . .
C5 C 0.4743(5) 0.2214(3) 0.0876(3) 0.0479(12) Uani 1 1 d . . . . .
H5 H 0.564494 0.231505 0.085009 0.058 Uiso 1 1 calc R U . . .
C19 C 0.0483(4) 0.2039(2) 0.2872(2) 0.0395(10) Uani 1 1 d . . . . .
H19A H 0.014545 0.230337 0.331253 0.047 Uiso 1 1 calc R U . . .
H19B H -0.027194 0.194152 0.248770 0.047 Uiso 1 1 calc R U . . .
C16 C 0.0926(5) 0.3281(2) 0.2480(2) 0.0425(10) Uani 1 1 d . . . . .
H16 H 0.026439 0.299599 0.206104 0.051 Uiso 1 1 calc R U . . .
C3 C 0.2491(5) 0.1872(2) 0.0326(2) 0.0458(11) Uani 1 1 d . . . . .
H3 H 0.183824 0.174495 -0.007947 0.055 Uiso 1 1 calc R U . . .
C43 C 0.3682(5) 0.7099(2) 0.0386(2) 0.0435(11) Uani 1 1 d . . . . .
H43 H 0.385413 0.709643 -0.004501 0.052 Uiso 1 1 calc R U . . .
C10 C 0.5496(5) 0.2497(3) 0.2144(3) 0.0441(11) Uani 1 1 d . . . . .
H10 H 0.509287 0.249286 0.254742 0.053 Uiso 1 1 calc R U . . .
C25 C 0.2355(5) 0.0812(2) 0.3954(2) 0.0434(11) Uani 1 1 d . . . . .
H25A H 0.176907 0.037673 0.381171 0.052 Uiso 1 1 calc R U . . .
H25B H 0.309212 0.070013 0.367566 0.052 Uiso 1 1 calc R U . . .
C49 C 0.5718(4) 0.7131(2) 0.2050(3) 0.0421(11) Uani 1 1 d . . . . .
H49 H 0.539605 0.715996 0.248511 0.050 Uiso 1 1 calc R U . . .
C42 C 0.2397(5) 0.7086(2) 0.0514(2) 0.0419(11) Uani 1 1 d . . . . .
H42 H 0.168102 0.707226 0.016519 0.050 Uiso 1 1 calc R U . . .
C30 C -0.2214(5) -0.0043(3) 0.1469(3) 0.0497(12) Uani 1 1 d . . . . .
H30A H -0.240076 -0.016751 0.096160 0.060 Uiso 1 1 calc R U . . .
H30B H -0.296874 0.021452 0.167659 0.060 Uiso 1 1 calc R U . . .
C44 C 0.4734(5) 0.7115(2) 0.0894(2) 0.0441(11) Uani 1 1 d . . . . .
H44 H 0.562663 0.712586 0.080798 0.053 Uiso 1 1 calc R U . . .
C71 C 0.0363(5) 0.5504(3) 0.1874(2) 0.0464(11) Uani 1 1 d . . . . .
H71A H 0.025165 0.532107 0.223285 0.056 Uiso 1 1 calc R U . . .
H71B H -0.029549 0.586408 0.191097 0.056 Uiso 1 1 calc R U . . .
C59 C 0.5102(5) 0.6129(2) 0.3750(2) 0.0429(11) Uani 1 1 d . . . . .
H59 H 0.546758 0.643199 0.424420 0.051 Uiso 1 1 calc R U . . .
C75 C 0.3349(5) 0.5261(3) 0.0776(2) 0.0450(11) Uani 1 1 d . . . . .
H75A H 0.382110 0.565293 0.072011 0.054 Uiso 1 1 calc R U . . .
H75B H 0.239354 0.523123 0.057786 0.054 Uiso 1 1 calc R U . . .
C64 C 0.4989(5) 0.5362(2) 0.3680(2) 0.0440(11) Uani 1 1 d . . . . .
H64A H 0.455116 0.505840 0.320460 0.053 Uiso 1 1 calc R U . . .
H64B H 0.442274 0.532492 0.401105 0.053 Uiso 1 1 calc R U . . .
C78 C 0.3840(6) 0.4710(2) 0.1573(3) 0.0514(12) Uani 1 1 d . . . . .
H78A H 0.324500 0.459323 0.185228 0.062 Uiso 1 1 calc R U . . .
H78B H 0.477693 0.474773 0.180235 0.062 Uiso 1 1 calc R U . . .
C27 C -0.0437(5) -0.0073(2) 0.2684(3) 0.0456(11) Uani 1 1 d . . . . .
H27A H 0.031533 -0.033443 0.247701 0.055 Uiso 1 1 calc R U . . .
H27B H -0.025241 0.004880 0.319093 0.055 Uiso 1 1 calc R U . . .
C46 C 0.0659(4) 0.7110(3) 0.1257(2) 0.0440(11) Uani 1 1 d . . . . .
H46 H 0.061987 0.705722 0.170379 0.053 Uiso 1 1 calc R U . . .
C4 C 0.3786(5) 0.2031(3) 0.0287(3) 0.0507(12) Uani 1 1 d . . . . .
H4 H 0.402312 0.201482 -0.013650 0.061 Uiso 1 1 calc R U . . .
C21 C 0.0439(5) 0.1588(3) 0.4270(2) 0.0480(12) Uani 1 1 d . . . . .
H21A H -0.006317 0.196529 0.418723 0.058 Uiso 1 1 calc R U . . .
H21B H -0.019385 0.117251 0.413767 0.058 Uiso 1 1 calc R U . . .
C70 C 0.3275(5) 0.6614(3) 0.4939(2) 0.0460(11) Uani 1 1 d . . . . .
H70A H 0.394992 0.626379 0.491499 0.055 Uiso 1 1 calc R U . . .
H70B H 0.375577 0.708207 0.509240 0.055 Uiso 1 1 calc R U . . .
C52 C 0.3964(5) 0.8533(2) 0.3214(3) 0.0467(12) Uani 1 1 d . . . . .
H52 H 0.487498 0.837453 0.312449 0.056 Uiso 1 1 calc R U . . .
C66 C 0.1566(5) 0.5737(3) 0.3980(3) 0.0488(12) Uani 1 1 d . . . . .
H66A H 0.098004 0.565981 0.353670 0.059 Uiso 1 1 calc R U . . .
H66B H 0.213438 0.533292 0.389898 0.059 Uiso 1 1 calc R U . . .
C60 C 0.6073(5) 0.6219(3) 0.3289(3) 0.0501(12) Uani 1 1 d . . . . .
H60A H 0.568238 0.595962 0.279425 0.060 Uiso 1 1 calc R U . . .
H60B H 0.619100 0.672408 0.337442 0.060 Uiso 1 1 calc R U . . .
C15 C 0.2146(5) 0.3320(3) 0.4288(2) 0.0522(12) Uani 1 1 d . . . . .
H15A H 0.278723 0.344696 0.471714 0.078 Uiso 1 1 calc R U . . .
H15B H 0.150101 0.294609 0.425055 0.078 Uiso 1 1 calc R U . . .
H15C H 0.167148 0.373504 0.429563 0.078 Uiso 1 1 calc R U . . .
C69 C 0.2393(6) 0.6629(3) 0.5466(2) 0.0523(13) Uani 1 1 d . . . . .
H69A H 0.179711 0.702122 0.553439 0.063 Uiso 1 1 calc R U . . .
H69B H 0.296091 0.671964 0.591682 0.063 Uiso 1 1 calc R U . . .
C76 C 0.3968(6) 0.4572(3) 0.0425(3) 0.0565(13) Uani 1 1 d . . . . .
H76A H 0.494499 0.464788 0.045432 0.068 Uiso 1 1 calc R U . . .
H76B H 0.355981 0.433575 -0.006974 0.068 Uiso 1 1 calc R U . . .
C39 C 0.2702(5) -0.0388(3) 0.1334(3) 0.0530(13) Uani 1 1 d . . . . .
H39A H 0.179375 -0.058105 0.108142 0.064 Uiso 1 1 calc R U . . .
H39B H 0.277199 -0.037309 0.181143 0.064 Uiso 1 1 calc R U . . .
C63 C 0.6370(5) 0.5099(3) 0.3826(3) 0.0509(12) Uani 1 1 d . . . . .
H63A H 0.676546 0.536646 0.431836 0.061 Uiso 1 1 calc R U . . .
H63B H 0.626826 0.459476 0.374800 0.061 Uiso 1 1 calc R U . . .
C28 C -0.1722(5) -0.0544(3) 0.2377(3) 0.0551(13) Uani 1 1 d . . . . .
H28A H -0.160645 -0.098812 0.244823 0.066 Uiso 1 1 calc R U . . .
H28B H -0.245448 -0.030499 0.262255 0.066 Uiso 1 1 calc R U . . .
C54 C 0.3510(5) 0.8896(2) 0.2716(3) 0.0497(12) Uani 1 1 d . . . . .
H54A H 0.264600 0.909299 0.280732 0.075 Uiso 1 1 calc R U . . .
H54B H 0.342027 0.855071 0.223548 0.075 Uiso 1 1 calc R U . . .
H54C H 0.417435 0.927598 0.278926 0.075 Uiso 1 1 calc R U . . .
C72 C -0.0057(5) 0.4897(3) 0.1171(3) 0.0549(13) Uani 1 1 d . . . . .
H72A H 0.044504 0.448639 0.116859 0.066 Uiso 1 1 calc R U . . .
H72B H 0.021933 0.503576 0.080868 0.066 Uiso 1 1 calc R U . . .
C32 C 0.4985(5) 0.0966(3) 0.2876(3) 0.0499(12) Uani 1 1 d . . . . .
H32A H 0.479198 0.052054 0.292902 0.060 Uiso 1 1 calc R U . . .
H32B H 0.570980 0.088371 0.259076 0.060 Uiso 1 1 calc R U . . .
C14 C 0.3877(5) 0.3666(3) 0.3732(3) 0.0549(13) Uani 1 1 d . . . . .
H14A H 0.338615 0.408258 0.376672 0.082 Uiso 1 1 calc R U . . .
H14B H 0.432849 0.352068 0.332316 0.082 Uiso 1 1 calc R U . . .
H14C H 0.454331 0.377916 0.415073 0.082 Uiso 1 1 calc R U . . .
C29 C -0.2099(5) -0.0714(3) 0.1606(3) 0.0530(13) Uani 1 1 d . . . . .
H29A H -0.296399 -0.099817 0.142947 0.064 Uiso 1 1 calc R U . . .
H29B H -0.141296 -0.099755 0.135355 0.064 Uiso 1 1 calc R U . . .
C67 C 0.0699(5) 0.5775(3) 0.4534(3) 0.0528(13) Uani 1 1 d . . . . .
H67A H 0.005749 0.614310 0.457430 0.063 Uiso 1 1 calc R U . . .
H67B H 0.017979 0.531782 0.438628 0.063 Uiso 1 1 calc R U . . .
C68 C 0.1547(6) 0.5941(3) 0.5237(3) 0.0562(14) Uani 1 1 d . . . . .
H68A H 0.213697 0.555375 0.520823 0.067 Uiso 1 1 calc R U . . .
H68B H 0.096028 0.598016 0.558450 0.067 Uiso 1 1 calc R U . . .
C77 C 0.3653(6) 0.4145(3) 0.0837(3) 0.0527(12) Uani 1 1 d . . . . .
H77A H 0.428240 0.377125 0.079528 0.063 Uiso 1 1 calc R U . . .
H77B H 0.272605 0.393002 0.068671 0.063 Uiso 1 1 calc R U . . .
C56A C 0.027(2) 0.7411(10) 0.3195(12) 0.042(5) Uiso 0.511(13) 1 d . . P A 2
H56A H 0.056438 0.732458 0.361591 0.063 Uiso 0.511(13) 1 calc R U P A 2
H56B H 0.034208 0.698281 0.278470 0.063 Uiso 0.511(13) 1 calc R U P A 2
H56C H -0.065518 0.754010 0.318408 0.063 Uiso 0.511(13) 1 calc R U P A 2
C8 C 0.0307(5) 0.0895(3) 0.0459(3) 0.0507(12) Uani 1 1 d . . . . .
H8A H 0.039782 0.080246 -0.002243 0.076 Uiso 1 1 calc R U . . .
H8B H -0.061492 0.076697 0.048043 0.076 Uiso 1 1 calc R U . . .
H8C H 0.091891 0.061336 0.063159 0.076 Uiso 1 1 calc R U . . .
C33 C 0.5524(5) 0.1524(3) 0.3596(3) 0.0533(13) Uani 1 1 d . . . . .
H33A H 0.481293 0.159764 0.388798 0.064 Uiso 1 1 calc R U . . .
H33B H 0.570362 0.197281 0.354739 0.064 Uiso 1 1 calc R U . . .
C61 C 0.7442(5) 0.5946(3) 0.3430(3) 0.0564(13) Uani 1 1 d . . . . .
H61A H 0.800835 0.597509 0.309645 0.068 Uiso 1 1 calc R U . . .
H61B H 0.788910 0.624613 0.390457 0.068 Uiso 1 1 calc R U . . .
C24 C 0.2931(5) 0.1068(3) 0.4728(3) 0.0554(13) Uani 1 1 d . . . . .
H24A H 0.341908 0.068739 0.481119 0.066 Uiso 1 1 calc R U . . .
H24B H 0.357820 0.147673 0.485594 0.066 Uiso 1 1 calc R U . . .
C36 C 0.3824(6) 0.0259(3) 0.0827(3) 0.0544(13) Uani 1 1 d . . . . .
H36A H 0.471270 0.050715 0.105104 0.065 Uiso 1 1 calc R U . . .
H36B H 0.340107 0.047023 0.050688 0.065 Uiso 1 1 calc R U . . .
C47 C -0.0253(5) 0.6516(3) 0.0678(3) 0.0642(15) Uani 1 1 d . . . . .
H47A H -0.026818 0.657192 0.023725 0.096 Uiso 1 1 calc R U . . .
H47B H -0.116076 0.653749 0.079089 0.096 Uiso 1 1 calc R U . . .
H47C H 0.008694 0.606006 0.063426 0.096 Uiso 1 1 calc R U . . .
C18 C 0.1787(5) 0.3732(3) 0.2245(3) 0.0517(13) Uani 1 1 d . . . . .
H18A H 0.120758 0.398207 0.201766 0.078 Uiso 1 1 calc R U . . .
H18B H 0.233649 0.342761 0.191765 0.078 Uiso 1 1 calc R U . . .
H18C H 0.236915 0.407466 0.265019 0.078 Uiso 1 1 calc R U . . .
C51 C 0.6473(5) 0.6459(3) 0.1786(3) 0.0536(13) Uani 1 1 d . . . . .
H51A H 0.587633 0.604847 0.170304 0.080 Uiso 1 1 calc R U . . .
H51B H 0.724671 0.648892 0.213392 0.080 Uiso 1 1 calc R U . . .
H51C H 0.677741 0.640976 0.135096 0.080 Uiso 1 1 calc R U . . .
C9 C -0.0354(5) 0.2112(3) 0.0646(3) 0.0549(13) Uani 1 1 d . . . . .
H9A H -0.010593 0.261532 0.091160 0.082 Uiso 1 1 calc R U . . .
H9B H -0.125773 0.200189 0.070754 0.082 Uiso 1 1 calc R U . . .
H9C H -0.033253 0.199566 0.015237 0.082 Uiso 1 1 calc R U . . .
C17 C 0.0084(5) 0.3766(3) 0.3021(3) 0.0535(13) Uani 1 1 d . . . . .
H17A H 0.068492 0.407676 0.343795 0.080 Uiso 1 1 calc R U . . .
H17B H -0.050969 0.347413 0.314706 0.080 Uiso 1 1 calc R U . . .
H17C H -0.045213 0.405165 0.281893 0.080 Uiso 1 1 calc R U . . .
C73 C -0.1568(6) 0.4657(3) 0.0964(3) 0.0610(15) Uani 1 1 d . . . . .
H73A H -0.209360 0.507300 0.101870 0.073 Uiso 1 1 calc R U . . .
H73B H -0.174767 0.432999 0.046880 0.073 Uiso 1 1 calc R U . . .
C50 C 0.6695(5) 0.7785(3) 0.2239(3) 0.0642(16) Uani 1 1 d . . . . .
H50A H 0.716288 0.772343 0.184682 0.096 Uiso 1 1 calc R U . . .
H50B H 0.734885 0.783691 0.264761 0.096 Uiso 1 1 calc R U . . .
H50C H 0.619103 0.820802 0.234235 0.096 Uiso 1 1 calc R U . . .
C12 C 0.6037(6) 0.3260(3) 0.2325(3) 0.0600(14) Uani 1 1 d . . . . .
H12A H 0.646317 0.327633 0.194302 0.090 Uiso 1 1 calc R U . . .
H12B H 0.669428 0.341779 0.275124 0.090 Uiso 1 1 calc R U . . .
H12C H 0.529640 0.357104 0.239491 0.090 Uiso 1 1 calc R U . . .
C11 C 0.6667(5) 0.2016(3) 0.2053(3) 0.0628(15) Uani 1 1 d . . . . .
H11A H 0.632567 0.152924 0.192677 0.094 Uiso 1 1 calc R U . . .
H11B H 0.729640 0.217182 0.248883 0.094 Uiso 1 1 calc R U . . .
H11C H 0.712499 0.204012 0.168369 0.094 Uiso 1 1 calc R U . . .
C62 C 0.7297(5) 0.5188(3) 0.3362(3) 0.0583(14) Uani 1 1 d . . . . .
H62A H 0.694615 0.488083 0.287268 0.070 Uiso 1 1 calc R U . . .
H62B H 0.818819 0.503568 0.348299 0.070 Uiso 1 1 calc R U . . .
C37 C 0.3952(6) -0.0514(3) 0.0442(3) 0.0646(15) Uani 1 1 d . . . . .
H37A H 0.484763 -0.060425 0.030271 0.077 Uiso 1 1 calc R U . . .
H37B H 0.326331 -0.071264 0.002163 0.077 Uiso 1 1 calc R U . . .
C48 C 0.0123(6) 0.7824(3) 0.1321(3) 0.0593(14) Uani 1 1 d . . . . .
H48A H 0.066984 0.820335 0.171044 0.089 Uiso 1 1 calc R U . . .
H48B H -0.080541 0.783273 0.140308 0.089 Uiso 1 1 calc R U . . .
H48C H 0.016423 0.789114 0.089025 0.089 Uiso 1 1 calc R U . . .
C23 C 0.1857(6) 0.1279(4) 0.5187(3) 0.0674(16) Uani 1 1 d . . . . .
H23A H 0.227945 0.146999 0.568108 0.081 Uiso 1 1 calc R U . . .
H23B H 0.126747 0.085902 0.510005 0.081 Uiso 1 1 calc R U . . .
C22 C 0.1015(6) 0.1842(3) 0.5040(3) 0.0649(15) Uani 1 1 d . . . . .
H22A H 0.027672 0.194579 0.531760 0.078 Uiso 1 1 calc R U . . .
H22B H 0.158338 0.228354 0.518340 0.078 Uiso 1 1 calc R U . . .
C34 C 0.6801(5) 0.1366(3) 0.3986(3) 0.0633(15) Uani 1 1 d . . . . .
H34A H 0.752444 0.130534 0.370333 0.076 Uiso 1 1 calc R U . . .
H34B H 0.707543 0.177956 0.442745 0.076 Uiso 1 1 calc R U . . .
C35 C 0.6669(6) 0.0727(4) 0.4149(3) 0.0718(17) Uani 1 1 d . . . . .
H35A H 0.589338 0.075575 0.438488 0.108 Uiso 1 1 calc R U . . .
H35B H 0.747901 0.070375 0.445114 0.108 Uiso 1 1 calc R U . . .
H35C H 0.654800 0.030376 0.371620 0.108 Uiso 1 1 calc R U . . .
C38 C 0.3744(6) -0.0827(3) 0.0963(4) 0.0747(18) Uani 1 1 d . . . . .
H38A H 0.342133 -0.132981 0.072714 0.090 Uiso 1 1 calc R U . . .
H38B H 0.458009 -0.078177 0.128699 0.090 Uiso 1 1 calc R U . . .
C74 C -0.2002(7) 0.4305(4) 0.1390(3) 0.082(2) Uani 1 1 d . . . . .
H74A H -0.149033 0.388978 0.133316 0.123 Uiso 1 1 calc R U . . .
H74B H -0.295608 0.415800 0.124218 0.123 Uiso 1 1 calc R U . . .
H74C H -0.184786 0.463150 0.187947 0.123 Uiso 1 1 calc R U . . .
C55 C 0.1220(10) 0.7917(6) 0.3438(7) 0.042(3) Uani 0.489(13) 1 d . . P A 1
H55 H 0.144677 0.809808 0.395547 0.050 Uiso 0.489(13) 1 calc R U P A 1
C53 C 0.4151(8) 0.9093(3) 0.3976(3) 0.085(2) Uani 1 1 d . . . . .
H53A H 0.479157 0.947535 0.402772 0.127 Uiso 1 1 calc R U . . .
H53B H 0.448954 0.887157 0.429543 0.127 Uiso 1 1 calc R U . . .
H53C H 0.329012 0.928465 0.408343 0.127 Uiso 1 1 calc R U . . .
C57 C 0.0467(10) 0.8498(5) 0.3276(6) 0.050(3) Uani 0.489(13) 1 d . . P A 1
H57A H 0.026070 0.835579 0.277202 0.074 Uiso 0.489(13) 1 calc R U P A 1
H57B H 0.102915 0.894024 0.348202 0.074 Uiso 0.489(13) 1 calc R U P A 1
H57C H -0.036607 0.856545 0.347261 0.074 Uiso 0.489(13) 1 calc R U P A 1
C57A C 0.1065(12) 0.8659(6) 0.3813(7) 0.068(4) Uiso 0.511(13) 1 d . . P A 2
H57D H 0.012934 0.877386 0.382213 0.101 Uiso 0.511(13) 1 calc R U P A 2
H57E H 0.158861 0.904667 0.378653 0.101 Uiso 0.511(13) 1 calc R U P A 2
H57F H 0.142119 0.859068 0.423628 0.101 Uiso 0.511(13) 1 calc R U P A 2
C55A C 0.1152(12) 0.8002(6) 0.3196(7) 0.046(3) Uiso 0.511(13) 1 d . . P A 2
H55A H 0.078188 0.809557 0.277802 0.055 Uiso 0.511(13) 1 calc R U P A 2
C56 C 0.025(2) 0.7260(10) 0.3215(9) 0.041(3) Uani 0.489(13) 1 d . . P A 1
H56D H -0.050135 0.738266 0.347527 0.061 Uiso 0.489(13) 1 calc R U P A 1
H56E H 0.072148 0.688800 0.331273 0.061 Uiso 0.489(13) 1 calc R U P A 1
H56F H -0.008482 0.709265 0.271682 0.061 Uiso 0.489(13) 1 calc R U P A 1

loop_
_atom_site_aniso_label
_atom_site_aniso_U_11
_atom_site_aniso_U_22
_atom_site_aniso_U_33
_atom_site_aniso_U_23
_atom_site_aniso_U_13
_atom_site_aniso_U_12
P1 0.0386(6) 0.0363(6) 0.0333(6) 0.0150(5) 0.0086(5) 0.0018(5)
P2 0.0486(7) 0.0361(6) 0.0322(6) 0.0161(5) 0.0058(5) 0.0021(5)
Si1 0.0397(7) 0.0337(6) 0.0317(6) 0.0130(5) 0.0074(5) 0.0031(5)
Si2 0.0388(6) 0.0326(6) 0.0393(7) 0.0158(5) 0.0070(5) 0.0046(5)
Mg2 0.0382(8) 0.0373(8) 0.0332(8) 0.0144(6) 0.0073(6) 0.0007(6)
Mg1 0.0447(8) 0.0394(8) 0.0367(8) 0.0169(7) 0.0112(7) 0.0071(7)
O2 0.0531(19) 0.0400(17) 0.0353(17) 0.0164(14) 0.0142(14) 0.0055(14)
O1 0.066(2) 0.0388(17) 0.0436(19) 0.0154(15) 0.0212(16) 0.0083(16)
N1 0.0388(19) 0.0325(18) 0.0317(19) 0.0125(15) 0.0086(15) -0.0004(15)
N2 0.0378(19) 0.040(2) 0.037(2) 0.0197(17) 0.0021(16) -0.0042(15)
C1 0.041(2) 0.031(2) 0.034(2) 0.0156(18) 0.0124(18) 0.0085(17)
C40 0.037(2) 0.033(2) 0.035(2) 0.0157(18) 0.0066(18) -0.0006(17)
C6 0.044(2) 0.035(2) 0.038(2) 0.0143(19) 0.0116(19) 0.0064(19)
C65 0.052(3) 0.036(2) 0.035(2) 0.0171(19) 0.010(2) 0.007(2)
C13 0.050(3) 0.036(2) 0.039(3) 0.014(2) 0.006(2) 0.006(2)
C45 0.046(3) 0.035(2) 0.037(2) 0.0147(19) 0.012(2) 0.0015(19)
C41 0.040(2) 0.039(2) 0.038(2) 0.022(2) 0.0087(19) 0.0045(18)
C7 0.046(3) 0.048(3) 0.035(2) 0.020(2) 0.005(2) 0.000(2)
C20 0.045(3) 0.041(2) 0.033(2) 0.0149(19) 0.0067(19) -0.0014(19)
C2 0.044(2) 0.038(2) 0.034(2) 0.0171(19) 0.0088(19) 0.0039(19)
C58 0.058(3) 0.035(2) 0.035(2) 0.0138(19) 0.011(2) 0.003(2)
C26 0.038(2) 0.044(3) 0.040(3) 0.014(2) 0.0107(19) 0.0009(19)
C31 0.046(3) 0.042(2) 0.041(3) 0.014(2) 0.007(2) 0.002(2)
C5 0.053(3) 0.045(3) 0.054(3) 0.022(2) 0.022(2) 0.004(2)
C19 0.045(3) 0.039(2) 0.034(2) 0.0135(19) 0.0063(19) 0.0019(19)
C16 0.046(3) 0.040(2) 0.040(3) 0.013(2) 0.009(2) 0.002(2)
C3 0.058(3) 0.046(3) 0.036(3) 0.019(2) 0.007(2) 0.002(2)
C43 0.054(3) 0.045(3) 0.038(3) 0.019(2) 0.019(2) 0.008(2)
C10 0.040(3) 0.051(3) 0.045(3) 0.024(2) 0.009(2) 0.001(2)
C25 0.047(3) 0.046(3) 0.041(3) 0.019(2) 0.011(2) 0.007(2)
C49 0.034(2) 0.045(3) 0.050(3) 0.021(2) 0.008(2) 0.0023(19)
C42 0.051(3) 0.042(2) 0.038(3) 0.021(2) 0.007(2) 0.003(2)
C30 0.050(3) 0.048(3) 0.042(3) 0.011(2) 0.001(2) 0.005(2)
C44 0.045(3) 0.045(3) 0.049(3) 0.024(2) 0.011(2) -0.002(2)
C71 0.045(3) 0.048(3) 0.043(3) 0.015(2) 0.007(2) -0.004(2)
C59 0.047(3) 0.045(3) 0.037(2) 0.019(2) -0.001(2) -0.004(2)
C75 0.052(3) 0.048(3) 0.038(3) 0.016(2) 0.018(2) 0.012(2)
C64 0.054(3) 0.033(2) 0.042(3) 0.012(2) 0.004(2) 0.008(2)
C78 0.068(3) 0.042(3) 0.049(3) 0.023(2) 0.009(2) 0.004(2)
C27 0.052(3) 0.044(3) 0.044(3) 0.022(2) 0.007(2) -0.002(2)
C46 0.043(3) 0.060(3) 0.038(3) 0.027(2) 0.011(2) 0.008(2)
C4 0.062(3) 0.054(3) 0.044(3) 0.023(2) 0.021(2) 0.006(2)
C21 0.048(3) 0.059(3) 0.042(3) 0.023(2) 0.017(2) 0.009(2)
C70 0.054(3) 0.049(3) 0.034(2) 0.015(2) 0.008(2) 0.007(2)
C52 0.055(3) 0.035(2) 0.051(3) 0.020(2) 0.003(2) 0.000(2)
C66 0.053(3) 0.058(3) 0.040(3) 0.024(2) 0.008(2) -0.004(2)
C60 0.043(3) 0.057(3) 0.052(3) 0.023(3) 0.007(2) 0.001(2)
C15 0.068(3) 0.052(3) 0.032(3) 0.010(2) 0.010(2) 0.003(2)
C69 0.071(3) 0.057(3) 0.033(3) 0.020(2) 0.014(2) 0.010(3)
C76 0.078(4) 0.048(3) 0.044(3) 0.014(2) 0.023(3) 0.010(3)
C39 0.056(3) 0.041(3) 0.062(3) 0.018(2) 0.015(3) 0.004(2)
C63 0.055(3) 0.048(3) 0.046(3) 0.016(2) 0.001(2) 0.010(2)
C28 0.059(3) 0.051(3) 0.055(3) 0.021(3) 0.008(3) -0.008(2)
C54 0.064(3) 0.036(2) 0.056(3) 0.023(2) 0.014(2) 0.003(2)
C72 0.054(3) 0.051(3) 0.053(3) 0.012(3) 0.011(2) -0.003(2)
C32 0.043(3) 0.061(3) 0.052(3) 0.028(3) 0.010(2) 0.003(2)
C14 0.051(3) 0.059(3) 0.047(3) 0.015(3) 0.003(2) -0.009(2)
C29 0.051(3) 0.042(3) 0.055(3) 0.010(2) 0.002(2) -0.002(2)
C67 0.055(3) 0.060(3) 0.049(3) 0.027(3) 0.010(2) -0.004(2)
C68 0.073(4) 0.062(3) 0.043(3) 0.029(3) 0.014(3) 0.002(3)
C77 0.063(3) 0.041(3) 0.049(3) 0.011(2) 0.014(2) 0.008(2)
C8 0.056(3) 0.051(3) 0.047(3) 0.022(2) 0.005(2) -0.003(2)
C33 0.054(3) 0.053(3) 0.053(3) 0.020(3) 0.011(2) -0.001(2)
C61 0.045(3) 0.063(3) 0.056(3) 0.018(3) 0.009(2) -0.001(2)
C24 0.058(3) 0.071(4) 0.042(3) 0.029(3) 0.004(2) 0.005(3)
C36 0.066(3) 0.052(3) 0.051(3) 0.022(3) 0.025(3) 0.013(3)
C47 0.046(3) 0.088(4) 0.050(3) 0.018(3) 0.006(2) -0.008(3)
C18 0.064(3) 0.042(3) 0.057(3) 0.028(2) 0.012(3) 0.007(2)
C51 0.045(3) 0.068(3) 0.056(3) 0.031(3) 0.013(2) 0.012(2)
C9 0.053(3) 0.068(4) 0.045(3) 0.027(3) 0.002(2) 0.008(3)
C17 0.061(3) 0.049(3) 0.055(3) 0.023(3) 0.018(3) 0.017(2)
C73 0.064(4) 0.053(3) 0.059(4) 0.018(3) 0.000(3) 0.002(3)
C50 0.050(3) 0.071(4) 0.074(4) 0.034(3) 0.003(3) -0.015(3)
C12 0.066(4) 0.053(3) 0.057(3) 0.017(3) 0.010(3) -0.008(3)
C11 0.046(3) 0.064(4) 0.080(4) 0.030(3) 0.011(3) 0.012(3)
C62 0.047(3) 0.060(3) 0.056(3) 0.013(3) 0.002(2) 0.008(2)
C37 0.063(4) 0.056(3) 0.069(4) 0.012(3) 0.027(3) 0.007(3)
C48 0.061(3) 0.077(4) 0.054(3) 0.035(3) 0.023(3) 0.031(3)
C23 0.078(4) 0.092(5) 0.037(3) 0.030(3) 0.010(3) 0.005(3)
C22 0.071(4) 0.079(4) 0.040(3) 0.014(3) 0.022(3) 0.016(3)
C34 0.046(3) 0.080(4) 0.056(4) 0.020(3) 0.004(3) 0.003(3)
C35 0.067(4) 0.090(5) 0.058(4) 0.029(3) 0.009(3) 0.014(3)
C38 0.073(4) 0.051(3) 0.107(5) 0.029(4) 0.041(4) 0.017(3)
C74 0.081(5) 0.093(5) 0.059(4) 0.017(4) 0.012(3) -0.028(4)
C55 0.044(6) 0.044(6) 0.046(6) 0.025(5) 0.009(5) 0.007(4)
C53 0.138(6) 0.045(3) 0.061(4) 0.026(3) -0.030(4) -0.024(4)
C57 0.040(5) 0.044(6) 0.072(8) 0.033(6) -0.001(5) 0.007(4)
C56 0.050(8) 0.036(9) 0.035(7) 0.007(7) 0.019(4) 0.005(6)

loop_
_atom_type_symbol
_atom_type_description
_atom_type_scat_dispersion_real
_atom_type_scat_dispersion_imag
_atom_type_scat_source
C C 0.0033 0.0016 'International Tables Vol C Tables 4.2.6.8 and 6.1.1.4'
H H 0.0000 0.0000 'International Tables Vol C Tables 4.2.6.8 and 6.1.1.4'
N N 0.0061 0.0033 'International Tables Vol C Tables 4.2.6.8 and 6.1.1.4'
O O 0.0106 0.0060 'International Tables Vol C Tables 4.2.6.8 and 6.1.1.4'
Mg Mg 0.0486 0.0363 'International Tables Vol C Tables 4.2.6.8 and 6.1.1.4'
Si Si 0.0817 0.0704 'International Tables Vol C Tables 4.2.6.8 and 6.1.1.4'
P P 0.1023 0.0942 'International Tables Vol C Tables 4.2.6.8 and 6.1.1.4'

loop_
_geom_angle_atom_site_label_1
_geom_angle_atom_site_label_2
_geom_angle_atom_site_label_3
_geom_angle
_geom_angle_site_symmetry_1
_geom_angle_site_symmetry_3
_geom_angle_publ_flag
C19 P1 C20 103.2(2) . . ?
C19 P1 C26 103.2(2) . . ?
C20 P1 C26 108.7(2) . . ?
C19 P1 Mg1 97.49(15) . . ?
C20 P1 Mg1 109.27(15) . . ?
C26 P1 Mg1 130.70(16) . . ?
C58 P2 C59 104.2(2) . . ?
C58 P2 C65 102.4(2) . . ?
C59 P2 C65 104.9(2) . . ?
C58 P2 Mg2 98.88(15) . . ?
C59 P2 Mg2 119.98(16) . . ?
C65 P2 Mg2 123.01(15) . . ?
N1 Si1 C16 114.33(19) . . ?
N1 Si1 C19 106.46(19) . . ?
C16 Si1 C19 106.1(2) . . ?
N1 Si1 C13 111.61(19) . . ?
C16 Si1 C13 111.9(2) . . ?
C19 Si1 C13 105.7(2) . . ?
N1 Si1 Mg1 34.95(11) . . ?
C16 Si1 Mg1 146.43(16) . . ?
C19 Si1 Mg1 80.98(15) . . ?
C13 Si1 Mg1 96.86(15) . . ?
N2 Si2 C52 113.6(2) . . ?
N2 Si2 C55A 110.5(4) . . ?
C52 Si2 C55A 106.4(4) . . ?
N2 Si2 C58 106.14(19) . . ?
C52 Si2 C58 105.3(2) . . ?
C55A Si2 C58 115.0(4) . . ?
N2 Si2 C55 118.1(4) . . ?
C52 Si2 C55 113.9(4) . . ?
C58 Si2 C55 97.1(4) . . ?
N2 Si2 Mg2 33.67(12) . . ?
C52 Si2 Mg2 144.72(18) . . ?
C55A Si2 Mg2 100.8(4) . . ?
C58 Si2 Mg2 82.32(14) . . ?
C55 Si2 Mg2 98.8(3) . . ?
N2 Mg2 O2 106.30(15) . . ?
N2 Mg2 C71 131.23(18) . . ?
O2 Mg2 C71 105.58(18) . . ?
N2 Mg2 P2 85.86(11) . . ?
O2 Mg2 P2 110.57(10) . . ?
C71 Mg2 P2 115.59(15) . . ?
N2 Mg2 Si2 27.74(11) . . ?
O2 Mg2 Si2 127.48(11) . . ?
C71 Mg2 Si2 124.56(16) . . ?
P2 Mg2 Si2 63.18(5) . . ?
N1 Mg1 O1 110.86(14) . . ?
N1 Mg1 C32 130.07(19) . . ?
O1 Mg1 C32 104.47(19) . . ?
N1 Mg1 P1 88.78(12) . . ?
O1 Mg1 P1 107.76(12) . . ?
C32 Mg1 P1 112.89(15) . . ?
N1 Mg1 Si1 28.55(10) . . ?
O1 Mg1 Si1 130.00(11) . . ?
C32 Mg1 Si1 124.57(16) . . ?
P1 Mg1 Si1 64.13(5) . . ?
C78 O2 C75 109.2(3) . . ?
C78 O2 Mg2 120.2(3) . . ?
C75 O2 Mg2 120.4(3) . . ?
C39 O1 C36 109.6(4) . . ?
C39 O1 Mg1 118.6(3) . . ?
C36 O1 Mg1 120.7(3) . . ?
C1 N1 Si1 130.9(3) . . ?
C1 N1 Mg1 112.2(3) . . ?
Si1 N1 Mg1 116.50(18) . . ?
C40 N2 Si2 127.4(3) . . ?
C40 N2 Mg2 113.8(3) . . ?
Si2 N2 Mg2 118.59(19) . . ?
C6 C1 N1 120.6(4) . . ?
C6 C1 C2 118.5(4) . . ?
N1 C1 C2 120.7(4) . . ?
C41 C40 C45 117.9(4) . . ?
C41 C40 N2 121.0(4) . . ?
C45 C40 N2 121.1(4) . . ?
C5 C6 C1 119.6(4) . . ?
C5 C6 C10 118.2(4) . . ?
C1 C6 C10 122.2(4) . . ?
C70 C65 C66 111.8(4) . . ?
C70 C65 P2 115.6(3) . . ?
C66 C65 P2 112.4(3) . . ?
C15 C13 C14 108.0(4) . . ?
C15 C13 Si1 116.9(3) . . ?
C14 C13 Si1 114.2(3) . . ?
C44 C45 C40 120.2(4) . . ?
C44 C45 C49 117.3(4) . . ?
C40 C45 C49 122.5(4) . . ?
C42 C41 C40 119.5(4) . . ?
C42 C41 C46 118.4(4) . . ?
C40 C41 C46 122.2(4) . . ?
C2 C7 C8 111.9(4) . . ?
C2 C7 C9 113.2(4) . . ?
C8 C7 C9 109.0(4) . . ?
C21 C20 C25 109.9(4) . . ?
C21 C20 P1 117.1(3) . . ?
C25 C20 P1 112.9(3) . . ?
C3 C2 C1 118.8(4) . . ?
C3 C2 C7 117.6(4) . . ?
C1 C2 C7 123.5(4) . . ?
P2 C58 Si2 114.3(2) . . ?
C31 C26 C27 109.9(4) . . ?
C31 C26 P1 109.4(3) . . ?
C27 C26 P1 114.6(3) . . ?
C30 C31 C26 112.9(4) . . ?
C4 C5 C6 121.4(5) . . ?
P1 C19 Si1 114.3(2) . . ?
C18 C16 C17 109.7(4) . . ?
C18 C16 Si1 115.9(3) . . ?
C17 C16 Si1 113.3(3) . . ?
C4 C3 C2 122.6(4) . . ?
C42 C43 C44 119.1(4) . . ?
C6 C10 C11 113.0(4) . . ?
C6 C10 C12 111.0(4) . . ?
C11 C10 C12 109.2(4) . . ?
C24 C25 C20 109.9(4) . . ?
C45 C49 C51 111.9(4) . . ?
C45 C49 C50 111.9(4) . . ?
C51 C49 C50 109.4(4) . . ?
C43 C42 C41 122.0(4) . . ?
C31 C30 C29 110.8(4) . . ?
C43 C44 C45 121.3(4) . . ?
C72 C71 Mg2 122.0(4) . . ?
C64 C59 C60 110.8(4) . . ?
C64 C59 P2 111.4(3) . . ?
C60 C59 P2 110.1(3) . . ?
O2 C75 C76 104.8(4) . . ?
C59 C64 C63 111.4(4) . . ?
O2 C78 C77 106.3(4) . . ?
C28 C27 C26 112.0(4) . . ?
C41 C46 C47 113.3(4) . . ?
C41 C46 C48 110.3(4) . . ?
C47 C46 C48 109.2(4) . . ?
C3 C4 C5 119.0(5) . . ?
C22 C21 C20 111.4(4) . . ?
C69 C70 C65 111.6(4) . . ?
C54 C52 C53 108.9(4) . . ?
C54 C52 Si2 115.8(3) . . ?
C53 C52 Si2 112.9(4) . . ?
C67 C66 C65 110.8(4) . . ?
C61 C60 C59 112.0(4) . . ?
C70 C69 C68 112.1(4) . . ?
C75 C76 C77 103.1(4) . . ?
O1 C39 C38 104.8(4) . . ?
C62 C63 C64 111.1(4) . . ?
C29 C28 C27 111.6(4) . . ?
C71 C72 C73 116.5(5) . . ?
C33 C32 Mg1 118.5(4) . . ?
C28 C29 C30 111.1(4) . . ?
C68 C67 C66 111.6(4) . . ?
C67 C68 C69 110.5(4) . . ?
C76 C77 C78 101.5(4) . . ?
C32 C33 C34 116.8(5) . . ?
C62 C61 C60 111.0(4) . . ?
C23 C24 C25 112.4(4) . . ?
O1 C36 C37 105.5(4) . . ?
C74 C73 C72 111.8(5) . . ?
C63 C62 C61 112.1(5) . . ?
C36 C37 C38 103.7(5) . . ?
C24 C23 C22 110.7(4) . . ?
C21 C22 C23 111.0(5) . . ?
C35 C34 C33 115.0(5) . . ?
C39 C38 C37 102.8(5) . . ?
C56 C55 C57 108.9(10) . . ?
C56 C55 Si2 113.9(9) . . ?
C57 C55 Si2 114.8(8) . . ?
C57A C55A C56A 110.6(14) . . ?
C57A C55A Si2 115.0(8) . . ?
C56A C55A Si2 110.4(11) . . ?

loop_
_geom_bond_atom_site_label_1
_geom_bond_atom_site_label_2
_geom_bond_distance
_geom_bond_site_symmetry_2
_geom_bond_publ_flag
P1 C19 1.846(4) . ?
P1 C20 1.857(4) . ?
P1 C26 1.858(4) . ?
P1 Mg1 2.683(2) . ?
P2 C58 1.847(4) . ?
P2 C59 1.872(5) . ?
P2 C65 1.875(5) . ?
P2 Mg2 2.741(2) . ?
Si1 N1 1.704(4) . ?
Si1 C16 1.895(5) . ?
Si1 C19 1.902(4) . ?
Si1 C13 1.905(5) . ?
Si1 Mg1 3.191(2) . ?
Si2 N2 1.716(4) . ?
Si2 C52 1.893(5) . ?
Si2 C55A 1.897(12) . ?
Si2 C58 1.915(4) . ?
Si2 C55 1.948(11) . ?
Si2 Mg2 3.237(2) . ?
Mg2 N2 2.044(4) . ?
Mg2 O2 2.085(4) . ?
Mg2 C71 2.142(5) . ?
Mg1 N1 2.042(4) . ?
Mg1 O1 2.078(4) . ?
Mg1 C32 2.130(5) . ?
O2 C78 1.454(5) . ?
O2 C75 1.464(5) . ?
O1 C39 1.454(5) . ?
O1 C36 1.462(6) . ?
N1 C1 1.428(5) . ?
N2 C40 1.427(5) . ?
C1 C6 1.414(6) . ?
C1 C2 1.434(6) . ?
C40 C41 1.422(5) . ?
C40 C45 1.425(6) . ?
C6 C5 1.411(6) . ?
C6 C10 1.516(6) . ?
C65 C70 1.534(6) . ?
C65 C66 1.543(6) . ?
C13 C15 1.533(7) . ?
C13 C14 1.543(6) . ?
C45 C44 1.395(6) . ?
C45 C49 1.524(6) . ?
C41 C42 1.409(6) . ?
C41 C46 1.514(6) . ?
C7 C2 1.514(6) . ?
C7 C8 1.523(7) . ?
C7 C9 1.546(6) . ?
C20 C21 1.528(7) . ?
C20 C25 1.555(6) . ?
C2 C3 1.400(6) . ?
C26 C31 1.532(6) . ?
C26 C27 1.535(6) . ?
C31 C30 1.520(6) . ?
C5 C4 1.385(7) . ?
C16 C18 1.532(6) . ?
C16 C17 1.563(7) . ?
C3 C4 1.371(7) . ?
C43 C42 1.369(6) . ?
C43 C44 1.393(6) . ?
C10 C11 1.537(7) . ?
C10 C12 1.545(7) . ?
C25 C24 1.533(6) . ?
C49 C51 1.534(7) . ?
C49 C50 1.553(6) . ?
C30 C29 1.524(7) . ?
C71 C72 1.524(7) . ?
C59 C64 1.534(6) . ?
C59 C60 1.538(7) . ?
C75 C76 1.513(7) . ?
C64 C63 1.538(6) . ?
C78 C77 1.523(7) . ?
C27 C28 1.520(6) . ?
C46 C47 1.533(7) . ?
C46 C48 1.536(7) . ?
C21 C22 1.527(7) . ?
C70 C69 1.517(7) . ?
C52 C54 1.538(6) . ?
C52 C53 1.558(8) . ?
C66 C67 1.541(7) . ?
C60 C61 1.534(7) . ?
C69 C68 1.521(7) . ?
C76 C77 1.521(7) . ?
C39 C38 1.499(8) . ?
C63 C62 1.511(8) . ?
C28 C29 1.518(7) . ?
C72 C73 1.553(7) . ?
C32 C33 1.528(7) . ?
C67 C68 1.517(7) . ?
C56A C55A 1.50(2) . ?
C33 C34 1.540(7) . ?
C61 C62 1.518(7) . ?
C24 C23 1.515(8) . ?
C36 C37 1.501(7) . ?
C73 C74 1.467(8) . ?
C37 C38 1.514(8) . ?
C23 C22 1.548(8) . ?
C34 C35 1.495(8) . ?
C55 C56 1.54(2) . ?
C55 C57 1.548(14) . ?
C57A C55A 1.485(17) . ?
